data_4350707
loop_
_publ_author_name
'Andrew, Rhiann E.'
'Chaplin, Adrian B.'

_publ_section_title
;
 Synthesis and reactivity of NHC-based rhodium macrocycles.
;
_journal_issue 1
_journal_name_full 'Inorganic chemistry'
_journal_page_first 312
_journal_page_last 322
_journal_paper_doi 10.1021/ic5024828
_journal_volume 54
_journal_year 2015
_chemical_formula_moiety 'C24 H31 N5 O Rh, C32 H12 B F24'
_chemical_formula_sum 'C56 H43 B F24 N5 O Rh'
_chemical_formula_weight 1371.67
_chemical_melting_point ?
_space_group_crystal_system monoclinic
_space_group_IT_number 14
_space_group_name_Hall '-P 2ybc'
_space_group_name_H-M_alt 'P 1 21/c 1'
_atom_sites_solution_hydrogens geom
_atom_sites_solution_primary direct
_atom_sites_solution_secondary difmap
_audit_creation_date 2014-05-10
_audit_creation_method
;
Olex2 1.2
(compiled 2014.03.20 svn.r2918 for OlexSys, GUI svn.r4816)
;
_cell_angle_alpha 90
_cell_angle_beta 105.369(4)
_cell_angle_gamma 90
_cell_formula_units_Z 4
_cell_length_a 13.3809(5)
_cell_length_b 28.7207(11)
_cell_length_c 16.9649(7)
_cell_measurement_reflns_used 18596
_cell_measurement_temperature 150(2)
_cell_measurement_theta_max 27.7020
_cell_measurement_theta_min 3.6700
_cell_volume 6286.6(4)
_computing_cell_refinement
;
CrysAlisPro, Agilent Technologies,
Version 1.171.37.31 (release 14-01-2014 CrysAlis171 .NET)
(compiled Jan 14 2014,18:38:05)
;
_computing_data_collection
;
CrysAlisPro, Agilent Technologies,
Version 1.171.37.31 (release 14-01-2014 CrysAlis171 .NET)
(compiled Jan 14 2014,18:38:05)
;
_computing_data_reduction
;
CrysAlisPro, Agilent Technologies,
Version 1.171.37.31 (release 14-01-2014 CrysAlis171 .NET)
(compiled Jan 14 2014,18:38:05)
;
_computing_molecular_graphics 'Olex2 (Dolomanov et al., 2009)'
_computing_publication_material 'Olex2 (Dolomanov et al., 2009)'
_computing_structure_refinement 'ShelXL (Sheldrick, 2008)'
_computing_structure_solution 'ShelXS (Sheldrick, 2008)'
_diffrn_ambient_temperature 150(2)
_diffrn_detector 'CCD plate'
_diffrn_detector_area_resol_mean 10.2833
_diffrn_detector_type Ruby
_diffrn_measured_fraction_theta_full 0.998
_diffrn_measured_fraction_theta_max 0.998
_diffrn_measurement_device 'four-circle diffractometer'
_diffrn_measurement_device_type 'Oxford Diffraction: Xcalibur, Ruby, Gemini'
_diffrn_measurement_method '\w scans''
_diffrn_orient_matrix_UB_11 -0.0066918000
_diffrn_orient_matrix_UB_12 -0.0242647000
_diffrn_orient_matrix_UB_13 -0.0073767000
_diffrn_orient_matrix_UB_21 -0.0543882000
_diffrn_orient_matrix_UB_22 0.0032431000
_diffrn_orient_matrix_UB_23 -0.0137842000
_diffrn_orient_matrix_UB_31 0.0041540000
_diffrn_orient_matrix_UB_32 0.0033466000
_diffrn_orient_matrix_UB_33 -0.0404358000
_diffrn_radiation_monochromator graphite
_diffrn_radiation_probe x-ray
_diffrn_radiation_type MoK\a
_diffrn_radiation_wavelength 0.71073
_diffrn_reflns_av_R_equivalents 0.0638
_diffrn_reflns_av_unetI/netI 0.0657
_diffrn_reflns_Laue_measured_fraction_full 0.998
_diffrn_reflns_Laue_measured_fraction_max 0.998
_diffrn_reflns_limit_h_max 20
_diffrn_reflns_limit_h_min -19
_diffrn_reflns_limit_k_max 42
_diffrn_reflns_limit_k_min -42
_diffrn_reflns_limit_l_max 25
_diffrn_reflns_limit_l_min -24
_diffrn_reflns_number 96566
_diffrn_reflns_point_group_measured_fraction_full 0.998
_diffrn_reflns_point_group_measured_fraction_max 0.998
_diffrn_reflns_theta_full 26.373
_diffrn_reflns_theta_max 26.373
_diffrn_reflns_theta_min 3.324
_diffrn_source 'Enhance (Mo) X-ray Source'
_exptl_absorpt_coefficient_mu 0.384
_exptl_absorpt_correction_T_max 1.00000
_exptl_absorpt_correction_T_min 0.91542
_exptl_absorpt_correction_type multi-scan
_exptl_absorpt_process_details
;
CrysAlisPro, Agilent Technologies,
Version 1.171.37.31 (release 14-01-2014 CrysAlis171 .NET)
(compiled Jan 14 2014,18:38:05)
Empirical absorption correction using spherical harmonics,
 implemented in SCALE3 ABSPACK scaling algorithm.
Empirical absorption correction using spherical harmonics,
 implemented in SCALE3 ABSPACK scaling algorithm.
;
_exptl_crystal_colour 'dark yellow'
_exptl_crystal_density_diffrn 1.449
_exptl_crystal_density_meas ?
_exptl_crystal_description prism
_exptl_crystal_F_000 2752
_exptl_crystal_recrystallization_method 'Crystals grown from CH2Cl2-pentane at 298 K'
_exptl_crystal_size_max 0.5
_exptl_crystal_size_mid 0.2
_exptl_crystal_size_min 0.2
_refine_diff_density_max 0.944
_refine_diff_density_min -0.586
_refine_diff_density_rms 0.078
_refine_ls_extinction_method none
_refine_ls_goodness_of_fit_ref 1.040
_refine_ls_hydrogen_treatment constr
_refine_ls_matrix_type full
_refine_ls_number_parameters 955
_refine_ls_number_reflns 12828
_refine_ls_number_restraints 1087
_refine_ls_restrained_S_all 1.128
_refine_ls_R_factor_all 0.0751
_refine_ls_R_factor_gt 0.0546
_refine_ls_shift/su_max 0.001
_refine_ls_shift/su_mean 0.000
_refine_ls_structure_factor_coef Fsqd
_refine_ls_weighting_details 'w=1/[\s^2^(Fo^2^)+(0.0783P)^2^+7.9995P] where P=(Fo^2^+2Fc^2^)/3'
_refine_ls_weighting_scheme calc
_refine_ls_wR_factor_gt 0.1448
_refine_ls_wR_factor_ref 0.1572
_reflns_Friedel_coverage 0.000
_reflns_number_gt 9824
_reflns_number_total 12828
_reflns_threshold_expression 'I > 2\s(I)'
_cod_data_source_file ic5024828_si_002.cif
_cod_data_source_block 1b-0079abc14
_cod_depositor_comments
;
The following automatic conversions were performed:

data item '_chemical_melting_point' value 'not measured' was changed
to '?' -- the value is undefined or not given.

data item '_exptl_crystal_density_meas' value 'not measured' was
changed to '?' -- the value is perceived as not measured.

Automatic conversion script
Id: cif_fix_values 6909 2019-04-08 15:41:33Z antanas 
;
_cod_original_cell_volume 6286.6(5)
_cod_database_code 4350707
_shelxl_version_number 2013-4
_shelx_space_group_comment
;
The symmetry employed for this shelxl refinement is uniquely defined
by the following loop, which should always be used as a source of
symmetry information in preference to the above space-group names.
They are only intended as comments.
;
_olex2_refinement_description
;
1. Fixed Uiso
 At 1.2 times of:
  All C(H) groups, All C(H,H) groups, All C(H,H,H,H) groups
2. Restrained distances
 C208-F4 \\sim C208-F5 \\sim C208-F6 \\sim C208-F4A \\sim C208-F5A \\sim
C208-F6A
 with sigma of 0.01
 F4-F5 \\sim F5-F6 \\sim F6-F4 \\sim F4A-F5A \\sim F5A-F6A \\sim F6A-F4A
 with sigma of 0.01
 C205-F4 \\sim C205-F5 \\sim C205-F6 \\sim C205-F4A \\sim C205-F5A \\sim
C205-F6A
 with sigma of 0.01
 C215-F7 \\sim C215-F8 \\sim C215-F9 \\sim C215-F7A \\sim C215-F8A \\sim
C215-F9A
 with sigma of 0.01
 F7-F8 \\sim F8-F9 \\sim F9-F7 \\sim F7A-F8A \\sim F8A-F9A \\sim F9A-F7A
 with sigma of 0.01
 C211-F7 \\sim C211-F8 \\sim C211-F9 \\sim C211-F7A \\sim C211-F8A \\sim
C211-F9A
 with sigma of 0.01
 C216-F10 \\sim C216-F11 \\sim C216-F12 \\sim C216-F10A \\sim C216-F11A \\sim
C216-F12A
 with sigma of 0.01
 F10-F11 \\sim F11-F12 \\sim F12-F10 \\sim F10A-F11A \\sim F11A-F12A \\sim
F12A-F10A
 with sigma of 0.01
 C213-F10 \\sim C213-F11 \\sim C213-F12 \\sim C213-F10A \\sim C213-F11A \\sim
C213-F12A
 with sigma of 0.01
 C223-F13 \\sim C223-F14 \\sim C223-F15 \\sim C223-F13A \\sim C223-F14A \\sim
C223-F15A
 with sigma of 0.01
 F13-F14 \\sim F14-F15 \\sim F15-F13 \\sim F13A-F14A \\sim F14A-F15A \\sim
F15A-F13A
 with sigma of 0.01
 C219-F13 \\sim C219-F14 \\sim C219-F15 \\sim C219-F13A \\sim C219-F14A \\sim
C219-F15A
 with sigma of 0.01
 C224-F16 \\sim C224-F17 \\sim C224-F18 \\sim C224-F16A \\sim C224-F17A \\sim
C224-F18A
 with sigma of 0.01
 F16-F17 \\sim F17-F18 \\sim F18-F16 \\sim F16A-F17A \\sim F17A-F18A \\sim
F18A-F16A
 with sigma of 0.01
 C221-F16 \\sim C221-F17 \\sim C221-F18 \\sim C221-F16A \\sim C221-F17A \\sim
C221-F18A
 with sigma of 0.01
 C36-C35 \\sim C36-C35A \\sim C35-C34 \\sim C35A-C34A \\sim C34A-C33A \\sim
C34-C33 \\sim C33A-C32A ~
 C33-C32 \\sim C32A-C31A \\sim C32-C31 \\sim C31-C30 \\sim C31A-C30A \\sim
C30-C29 \\sim C30A-C29A ~
 C29-C28 \\sim C29A-C28A \\sim C28-C27 \\sim C28A-C27A \\sim C27-C26 \\sim
C27A-C26
 with sigma of 0.01
3. Uiso/Uaniso restraints and constraints
F1 \\sim F2 \\sim F3 \\sim F4 \\sim F4A \\sim F5 \\sim F5A \\sim F6 \\sim F6A
\\sim F7 \\sim F7A \\sim F8 \\sim F8A \\sim F9 \\sim F9A \\sim F10 \\sim F10A
\\sim F11 \\sim F11A \\sim F12 \\sim F12A \\sim F13 \\sim F13A \\sim F14 \\sim
F14A \\sim F15 \\sim F15A \\sim F16 \\sim F16A \\sim F17 \\sim F17A \\sim F18
\\sim F18A \\sim F19 \\sim F20 \\sim F21 \\sim F22 \\sim F23 \\sim F24: within
1.7A with sigma of 0.01 and sigma for terminal atoms of 0.02
C35 \\sim C35A \\sim C34A \\sim C34 \\sim C33A \\sim C33 \\sim C32A \\sim C32
\\sim C31 \\sim C31A \\sim C30 \\sim C30A \\sim C29 \\sim C29A \\sim C28 \\sim
C28A \\sim C27 \\sim C27A: within 1.7A with sigma of 0.01 and sigma for
terminal atoms of 0.02
Uanis(F1) \\sim Ueq, Uanis(F2) \\sim Ueq, Uanis(F3) \\sim Ueq, Uanis(F4) \\sim
Ueq, Uanis(F4A) \\sim Ueq, Uanis(F5) \\sim Ueq, Uanis(F5A) \\sim Ueq, Uanis(F6)
\\sim Ueq, Uanis(F6A) \\sim Ueq, Uanis(F7) \\sim Ueq, Uanis(F7A) \\sim Ueq,
Uanis(F8) \\sim Ueq, Uanis(F8A) \\sim Ueq, Uanis(F9) \\sim Ueq, Uanis(F9A)
\\sim Ueq, Uanis(F10) \\sim Ueq, Uanis(F10A) \\sim Ueq, Uanis(F11) \\sim Ueq,
Uanis(F11A) \\sim Ueq, Uanis(F12) \\sim Ueq, Uanis(F12A) \\sim Ueq, Uanis(F13)
\\sim Ueq, Uanis(F13A) \\sim Ueq, Uanis(F14) \\sim Ueq, Uanis(F14A) \\sim Ueq,
Uanis(F15) \\sim Ueq, Uanis(F15A) \\sim Ueq, Uanis(F16) \\sim Ueq, Uanis(F16A)
\\sim Ueq, Uanis(F17) \\sim Ueq, Uanis(F17A) \\sim Ueq, Uanis(F18) \\sim Ueq,
Uanis(F18A) \\sim Ueq, Uanis(F19) \\sim Ueq, Uanis(F20) \\sim Ueq, Uanis(F21)
\\sim Ueq, Uanis(F22) \\sim Ueq, Uanis(F23) \\sim Ueq, Uanis(F24) \\sim Ueq:
with sigma of 0.01 and sigma for terminal atoms of 0.02
Uanis(C35) \\sim Ueq, Uanis(C35A) \\sim Ueq, Uanis(C34A) \\sim Ueq, Uanis(C34)
\\sim Ueq, Uanis(C33A) \\sim Ueq, Uanis(C33) \\sim Ueq, Uanis(C32A) \\sim Ueq,
Uanis(C32) \\sim Ueq, Uanis(C31) \\sim Ueq, Uanis(C31A) \\sim Ueq, Uanis(C30)
\\sim Ueq, Uanis(C30A) \\sim Ueq, Uanis(C29) \\sim Ueq, Uanis(C29A) \\sim Ueq,
Uanis(C28) \\sim Ueq, Uanis(C28A) \\sim Ueq, Uanis(C27) \\sim Ueq, Uanis(C27A)
\\sim Ueq: with sigma of 0.01 and sigma for terminal atoms of 0.02
Uanis(C35) = Uanis(C35A)
Uanis(C34A) = Uanis(C34)
Uanis(C33) = Uanis(C33A)
Uanis(C32) = Uanis(C32A)
Uanis(C31) = Uanis(C31A)
Uanis(C30) = Uanis(C30A)
Uanis(C29) = Uanis(C29A) = Uanis(C28)
Uanis(C28A) = Uanis(C27) = Uanis(C27A)
4. Others
 Sof(F10A)=Sof(F11A)=Sof(F12A)=1-FVAR(1)
 Sof(F10)=Sof(F11)=Sof(F12)=FVAR(1)
 Sof(F7A)=Sof(F8A)=Sof(F9A)=1-FVAR(2)
 Sof(F7)=Sof(F8)=Sof(F9)=FVAR(2)
 Sof(F13A)=Sof(F14A)=Sof(F15A)=1-FVAR(3)
 Sof(F13)=Sof(F14)=Sof(F15)=FVAR(3)
 Sof(F4A)=Sof(F5A)=Sof(F6A)=1-FVAR(4)
 Sof(F4)=Sof(F5)=Sof(F6)=FVAR(4)
 Sof(F16A)=Sof(F17A)=Sof(F18A)=1-FVAR(5)
 Sof(F16)=Sof(F17)=Sof(F18)=FVAR(5)
 Sof(H26C)=Sof(H26D)=Sof(C27A)=Sof(H27C)=Sof(H27D)=Sof(C28A)=Sof(H28C)=
 Sof(H28D)=Sof(C29A)=Sof(H29C)=Sof(H29D)=Sof(C30A)=Sof(H30C)=Sof(H30D)=
 Sof(C31A)=Sof(H31C)=Sof(H31D)=Sof(C32A)=Sof(H32C)=Sof(H32D)=Sof(C33A)=
 Sof(H33C)=Sof(H33D)=Sof(C34A)=Sof(H34C)=Sof(H34D)=Sof(C35A)=Sof(H35C)=
 Sof(H35D)=Sof(H36C)=Sof(H36D)=1-FVAR(6)
 Sof(H26A)=Sof(H26B)=Sof(C27)=Sof(H27A)=Sof(H27B)=Sof(C28)=Sof(H28A)=Sof(H28B)=
 Sof(C29)=Sof(H29A)=Sof(H29B)=Sof(C30)=Sof(H30A)=Sof(H30B)=Sof(C31)=Sof(H31A)=
 Sof(H31B)=Sof(C32)=Sof(H32A)=Sof(H32B)=Sof(C33)=Sof(H33A)=Sof(H33B)=Sof(C34)=
 Sof(H34A)=Sof(H34B)=Sof(C35)=Sof(H35A)=Sof(H35B)=Sof(H36A)=Sof(H36B)=FVAR(6)
5.a Secondary CH2 refined with riding coordinates:
 C26(H26A,H26B), C26(H26C,H26D), C27(H27A,H27B), C27A(H27C,H27D), C28(H28A,
 H28B), C28A(H28C,H28D), C29(H29A,H29B), C29A(H29C,H29D), C30(H30A,H30B),
 C30A(H30C,H30D), C31(H31A,H31B), C31A(H31C,H31D), C32(H32A,H32B), C32A(H32C,
 H32D), C33(H33A,H33B), C33A(H33C,H33D), C34(H34A,H34B), C34A(H34C,H34D),
 C35(H35A,H35B), C35A(H35C,H35D), C36(H36A,H36B), C36(H36C,H36D), C37(H37A,H37B)
5.b Aromatic/amide H refined with riding coordinates:
 C12(H12), C13(H13), C14(H14), C19(H19), C20(H20), C24(H24), C25(H25),
 C202(H202), C204(H204), C206(H206), C210(H210), C212(H212), C214(H214),
 C218(H218), C220(H220), C222(H222), C226(H226), C228(H228), C230(H230)
;

loop_
_space_group_symop_operation_xyz
'x, y, z'
'-x, y+1/2, -z+1/2'
'-x, -y, -z'
'x, -y-1/2, z-1/2'

loop_
_atom_site_label
_atom_site_type_symbol
_atom_site_fract_x
_atom_site_fract_y
_atom_site_fract_z
_atom_site_U_iso_or_equiv
_atom_site_adp_type
_atom_site_occupancy
_atom_site_site_symmetry_order
_atom_site_calc_flag
_atom_site_refinement_flags_posn
_atom_site_refinement_flags_adp
_atom_site_refinement_flags_occupancy
_atom_site_disorder_assembly
_atom_site_disorder_group
Rh1 Rh 0.05939(2) 0.47300(2) 0.44036(2) 0.03435(10) Uani 1 1 d . . . . .
O3 O 0.0428(2) 0.53600(11) 0.29712(18) 0.0566(8) Uani 1 1 d . . . . .
N10 N 0.0785(2) 0.42766(10) 0.53476(18) 0.0368(7) Uani 1 1 d . . . . .
N16 N -0.0541(2) 0.38955(11) 0.4502(2) 0.0438(7) Uani 1 1 d . . . . .
N18 N -0.1211(2) 0.40998(13) 0.3260(2) 0.0494(8) Uani 1 1 d . . . . .
N21 N 0.2090(2) 0.47549(11) 0.59600(18) 0.0418(7) Uani 1 1 d . . . . .
N23 N 0.2556(3) 0.53424(12) 0.5350(2) 0.0481(8) Uani 1 1 d . . . . .
C2 C 0.0484(3) 0.51168(14) 0.3523(2) 0.0427(9) Uani 1 1 d . . . . .
C11 C 0.0157(3) 0.39128(13) 0.5287(2) 0.0422(9) Uani 1 1 d . . . . .
C12 C 0.0232(3) 0.36046(16) 0.5926(3) 0.0541(11) Uani 1 1 d . . . . .
H12 H -0.0216 0.3343 0.5877 0.065 Uiso 1 1 calc R . . . .
C13 C 0.0987(4) 0.36947(17) 0.6638(3) 0.0584(12) Uani 1 1 d . . . . .
H13 H 0.1056 0.3491 0.7090 0.070 Uiso 1 1 calc R . . . .
C14 C 0.1651(3) 0.40740(17) 0.6715(3) 0.0547(11) Uani 1 1 d . . . . .
H14 H 0.2167 0.4134 0.7209 0.066 Uiso 1 1 calc R . . . .
C15 C 0.1525(3) 0.43596(14) 0.6039(2) 0.0414(8) Uani 1 1 d . . . . .
C17 C -0.0492(3) 0.42388(13) 0.3940(2) 0.0406(8) Uani 1 1 d . . . . .
C19 C -0.1698(4) 0.36912(18) 0.3394(3) 0.0658(13) Uani 1 1 d . . . . .
H19 H -0.2233 0.3534 0.3006 0.079 Uiso 1 1 calc R . . . .
C20 C -0.1282(3) 0.35597(16) 0.4163(3) 0.0596(12) Uani 1 1 d . . . . .
H20 H -0.1456 0.3292 0.4427 0.071 Uiso 1 1 calc R . . . .
C22 C 0.1839(3) 0.50005(13) 0.5232(2) 0.0396(8) Uani 1 1 d . . . . .
C24 C 0.3230(3) 0.53195(17) 0.6130(3) 0.0584(12) Uani 1 1 d . . . . .
H24 H 0.3791 0.5525 0.6349 0.070 Uiso 1 1 calc R . . . .
C25 C 0.2945(3) 0.49546(18) 0.6522(3) 0.0559(11) Uani 1 1 d . . . . .
H25 H 0.3259 0.4854 0.7064 0.067 Uiso 1 1 calc R . . . .
C26 C -0.1413(3) 0.43246(19) 0.2456(2) 0.0606(12) Uani 1 1 d . . . . .
H26A H -0.1165 0.4651 0.2518 0.073 Uiso 0.749(4) 1 calc R . P A 1
H26B H -0.2166 0.4326 0.2187 0.073 Uiso 0.749(4) 1 calc R . P A 1
H26C H -0.0889 0.4574 0.2505 0.073 Uiso 0.251(4) 1 calc R . P A 2
H26D H -0.2094 0.4481 0.2359 0.073 Uiso 0.251(4) 1 calc R . P A 2
C27 C -0.0831(5) 0.4046(2) 0.1936(4) 0.0652(14) Uani 0.749(4) 1 d . U P A 1
H27A H -0.1132 0.4121 0.1351 0.078 Uiso 0.749(4) 1 calc R . P A 1
H27B H -0.0929 0.3709 0.2011 0.078 Uiso 0.749(4) 1 calc R . P A 1
C27A C -0.1425(14) 0.4052(7) 0.1683(8) 0.0652(14) Uani 0.251(4) 1 d . U P A 2
H27C H -0.1522 0.4266 0.1210 0.078 Uiso 0.251(4) 1 calc R . P A 2
H27D H -0.1997 0.3822 0.1564 0.078 Uiso 0.251(4) 1 calc R . P A 2
C28 C 0.0345(4) 0.4157(2) 0.2169(4) 0.0573(10) Uani 0.749(4) 1 d . U P A 1
H28A H 0.0426 0.4490 0.2047 0.069 Uiso 0.749(4) 1 calc R . P A 1
H28B H 0.0612 0.4119 0.2768 0.069 Uiso 0.749(4) 1 calc R . P A 1
C28A C -0.0373(11) 0.3804(6) 0.1845(12) 0.0652(14) Uani 0.251(4) 1 d . U P A 2
H28C H -0.0265 0.3633 0.2368 0.078 Uiso 0.251(4) 1 calc R . P A 2
H28D H -0.0428 0.3568 0.1410 0.078 Uiso 0.251(4) 1 calc R . P A 2
C29 C 0.1043(5) 0.3873(2) 0.1761(4) 0.0573(10) Uani 0.749(4) 1 d . U P A 1
H29A H 0.0719 0.3861 0.1165 0.069 Uiso 0.749(4) 1 calc R . P A 1
H29B H 0.1089 0.3550 0.1971 0.069 Uiso 0.749(4) 1 calc R . P A 1
C29A C 0.0608(11) 0.4092(7) 0.1892(12) 0.0573(10) Uani 0.251(4) 1 d . U P A 2
H29C H 0.0705 0.4294 0.2379 0.069 Uiso 0.251(4) 1 calc R . P A 2
H29D H 0.0440 0.4302 0.1412 0.069 Uiso 0.251(4) 1 calc R . P A 2
C30 C 0.2165(4) 0.4075(2) 0.1914(3) 0.0529(12) Uani 0.749(4) 1 d . U P A 1
H30A H 0.2573 0.3870 0.1646 0.063 Uiso 0.749(4) 1 calc R . P A 1
H30B H 0.2125 0.4386 0.1655 0.063 Uiso 0.749(4) 1 calc R . P A 1
C30A C 0.1674(13) 0.3881(7) 0.1931(10) 0.0529(12) Uani 0.251(4) 1 d . U P A 2
H30C H 0.1615 0.3540 0.1983 0.063 Uiso 0.251(4) 1 calc R . P A 2
H30D H 0.1821 0.3941 0.1398 0.063 Uiso 0.251(4) 1 calc R . P A 2
C31 C 0.2740(6) 0.4121(3) 0.2830(4) 0.0657(15) Uani 0.749(4) 1 d . U P A 1
H31A H 0.2350 0.4332 0.3102 0.079 Uiso 0.749(4) 1 calc R . P A 1
H31B H 0.2787 0.3812 0.3097 0.079 Uiso 0.749(4) 1 calc R . P A 1
C31A C 0.2626(17) 0.4040(11) 0.2602(14) 0.0657(15) Uani 0.251(4) 1 d . U P A 2
H31C H 0.2214 0.4182 0.2945 0.079 Uiso 0.251(4) 1 calc R . P A 2
H31D H 0.2784 0.3725 0.2840 0.079 Uiso 0.251(4) 1 calc R . P A 2
C32 C 0.3826(6) 0.4314(3) 0.2915(5) 0.0639(16) Uani 0.749(4) 1 d . U P A 1
H32A H 0.4248 0.4275 0.3486 0.077 Uiso 0.749(4) 1 calc R . P A 1
H32B H 0.4163 0.4137 0.2555 0.077 Uiso 0.749(4) 1 calc R . P A 1
C32A C 0.3655(17) 0.4251(9) 0.3096(14) 0.0639(16) Uani 0.251(4) 1 d . U P A 2
H32C H 0.3673 0.4276 0.3682 0.077 Uiso 0.251(4) 1 calc R . P A 2
H32D H 0.4249 0.4059 0.3043 0.077 Uiso 0.251(4) 1 calc R . P A 2
C33 C 0.3789(8) 0.4822(2) 0.2689(5) 0.0533(14) Uani 0.749(4) 1 d . U P A 1
H33A H 0.3384 0.4850 0.2111 0.064 Uiso 0.749(4) 1 calc R . P A 1
H33B H 0.4505 0.4922 0.2718 0.064 Uiso 0.749(4) 1 calc R . P A 1
C33A C 0.369(3) 0.4733(7) 0.2723(13) 0.0533(14) Uani 0.251(4) 1 d . U P A 2
H33C H 0.2996 0.4828 0.2384 0.064 Uiso 0.251(4) 1 calc R . P A 2
H33D H 0.4190 0.4744 0.2388 0.064 Uiso 0.251(4) 1 calc R . P A 2
C34 C 0.3339(5) 0.51658(19) 0.3188(3) 0.0526(11) Uani 0.749(4) 1 d . U P A 1
H34A H 0.3327 0.5479 0.2943 0.063 Uiso 0.749(4) 1 calc R . P A 1
H34B H 0.2613 0.5076 0.3151 0.063 Uiso 0.749(4) 1 calc R . P A 1
C34A C 0.4041(12) 0.5038(6) 0.3490(10) 0.0526(11) Uani 0.251(4) 1 d . U P A 2
H34C H 0.4452 0.5299 0.3358 0.063 Uiso 0.251(4) 1 calc R . P A 2
H34D H 0.4514 0.4849 0.3920 0.063 Uiso 0.251(4) 1 calc R . P A 2
C35 C 0.3935(5) 0.51911(17) 0.4085(3) 0.0499(12) Uani 0.749(4) 1 d . U P A 1
H35A H 0.4688 0.5188 0.4130 0.060 Uiso 0.749(4) 1 calc R . P A 1
H35B H 0.3772 0.4913 0.4374 0.060 Uiso 0.749(4) 1 calc R . P A 1
C35A C 0.3204(11) 0.5245(5) 0.3856(9) 0.0499(12) Uani 0.251(4) 1 d . U P A 2
H35C H 0.2901 0.4995 0.4122 0.060 Uiso 0.251(4) 1 calc R . P A 2
H35D H 0.2642 0.5380 0.3413 0.060 Uiso 0.251(4) 1 calc R . P A 2
C36 C 0.3666(4) 0.56291(14) 0.4494(3) 0.0565(11) Uani 1 1 d . . . . .
H36A H 0.4233 0.5677 0.4998 0.068 Uiso 0.749(4) 1 calc R . P A 1
H36B H 0.3701 0.5892 0.4126 0.068 Uiso 0.749(4) 1 calc R . P A 1
H36C H 0.4245 0.5517 0.4947 0.068 Uiso 0.251(4) 1 calc R . P A 2
H36D H 0.3870 0.5914 0.4246 0.068 Uiso 0.251(4) 1 calc R . P A 2
C37 C 0.2658(3) 0.56833(15) 0.4734(3) 0.0566(11) Uani 1 1 d . . . . .
H37A H 0.2624 0.6001 0.4952 0.068 Uiso 1 1 calc R . . . .
H37B H 0.2070 0.5647 0.4242 0.068 Uiso 1 1 calc R . . . .
F1 F 0.5351(2) -0.04283(9) 0.41701(17) 0.0659(7) Uani 1 1 d . U . . .
F2 F 0.41566(19) -0.05655(8) 0.30819(13) 0.0511(6) Uani 1 1 d . U . . .
F3 F 0.3850(2) -0.06542(9) 0.42510(17) 0.0699(8) Uani 1 1 d . U . . .
F4 F 0.1094(3) 0.04621(19) 0.3931(5) 0.083(2) Uani 0.597(10) 1 d . U P B 1
F4A F 0.1371(7) 0.0533(3) 0.4549(8) 0.092(3) Uani 0.403(10) 1 d . U P B 2
F5 F 0.1872(4) 0.0883(4) 0.4920(3) 0.099(3) Uani 0.597(10) 1 d . U P B 1
F5A F 0.1963(6) 0.1209(3) 0.4694(6) 0.090(3) Uani 0.403(10) 1 d . U P B 2
F6 F 0.1306(5) 0.1174(2) 0.3725(5) 0.075(2) Uani 0.597(10) 1 d . U P B 1
F6A F 0.1086(6) 0.0999(4) 0.3541(5) 0.082(4) Uani 0.403(10) 1 d . U P B 2
F7 F 0.3667(9) 0.07743(17) 0.0294(4) 0.063(2) Uani 0.59(3) 1 d . U P C 1
F7A F 0.2498(5) 0.1134(7) -0.0251(7) 0.065(4) Uani 0.41(3) 1 d . U P C 2
F8 F 0.4182(8) 0.1381(4) -0.0189(6) 0.077(3) Uani 0.59(3) 1 d . U P C 1
F8A F 0.3980(16) 0.0836(5) 0.0264(7) 0.091(5) Uani 0.41(3) 1 d . U P C 2
F9 F 0.2560(6) 0.1259(4) -0.0374(5) 0.080(3) Uani 0.59(3) 1 d . U P C 1
F9A F 0.3847(18) 0.1493(6) -0.0341(7) 0.100(5) Uani 0.41(3) 1 d . U P C 2
F10 F 0.2245(10) 0.2816(3) 0.0987(5) 0.119(3) Uani 0.592(15) 1 d . U P D 1
F10A F 0.2750(8) 0.2909(2) 0.1905(11) 0.113(4) Uani 0.408(15) 1 d . U P D 2
F11 F 0.1312(4) 0.2450(3) 0.1623(9) 0.117(3) Uani 0.592(15) 1 d . U P D 1
F11A F 0.1629(12) 0.2622(5) 0.0892(4) 0.116(5) Uani 0.408(15) 1 d . U P D 2
F12 F 0.2649(6) 0.2819(2) 0.2259(5) 0.095(3) Uani 0.592(15) 1 d . U P D 1
F12A F 0.1584(10) 0.2455(4) 0.2081(9) 0.104(4) Uani 0.408(15) 1 d . U P D 2
F13 F 0.9064(10) 0.0278(4) 0.3919(5) 0.056(3) Uani 0.52(3) 1 d . U P E 1
F13A F 0.9392(6) 0.0765(3) 0.4721(7) 0.060(3) Uani 0.48(3) 1 d . U P E 2
F14 F 0.9170(12) 0.0734(4) 0.4923(8) 0.106(5) Uani 0.52(3) 1 d . U P E 1
F14A F 0.8104(8) 0.0382(6) 0.4877(9) 0.104(4) Uani 0.48(3) 1 d . U P E 2
F15 F 0.7958(8) 0.0229(5) 0.4598(12) 0.111(4) Uani 0.52(3) 1 d . U P E 1
F15A F 0.8833(11) 0.0188(4) 0.3947(7) 0.067(3) Uani 0.48(3) 1 d . U P E 2
F16 F 0.9043(3) 0.1789(3) 0.2347(5) 0.066(2) Uani 0.67(3) 1 d . U P F 1
F16A F 0.7993(19) 0.2181(2) 0.2276(11) 0.086(5) Uani 0.33(3) 1 d . U P F 2
F17 F 0.7857(10) 0.1546(4) 0.1355(3) 0.101(3) Uani 0.67(3) 1 d . U P F 1
F17A F 0.9010(7) 0.1645(8) 0.2149(13) 0.094(5) Uani 0.33(3) 1 d . U P F 2
F18 F 0.7618(8) 0.2151(2) 0.1985(8) 0.091(3) Uani 0.67(3) 1 d . U P F 1
F18A F 0.7517(14) 0.1692(7) 0.1326(4) 0.087(5) Uani 0.33(3) 1 d . U P F 2
F19 F 0.5355(3) 0.23427(12) 0.66881(18) 0.0986(11) Uani 1 1 d . U . . .
F20 F 0.4710(4) 0.16697(16) 0.6332(2) 0.1203(15) Uani 1 1 d . U . . .
F21 F 0.6319(3) 0.17615(15) 0.66559(19) 0.1126(13) Uani 1 1 d . U . . .
F22 F 0.6209(4) 0.33648(11) 0.4661(2) 0.1126(14) Uani 1 1 d . U . . .
F23 F 0.6624(3) 0.30310(11) 0.3655(3) 0.0976(11) Uani 1 1 d . U . . .
F24 F 0.5097(3) 0.32536(10) 0.3549(2) 0.0858(9) Uani 1 1 d . U . . .
C201 C 0.4324(3) 0.09362(12) 0.3559(2) 0.0341(7) Uani 1 1 d . . . . .
C202 C 0.4587(3) 0.04671(12) 0.3574(2) 0.0344(7) Uani 1 1 d . . . . .
H202 H 0.5194 0.0379 0.3421 0.041 Uiso 1 1 calc R . . . .
C203 C 0.3989(3) 0.01213(13) 0.3806(2) 0.0376(8) Uani 1 1 d . . . . .
C204 C 0.3079(3) 0.02338(13) 0.4002(2) 0.0413(9) Uani 1 1 d . . . . .
H204 H 0.2666 -0.0002 0.4153 0.050 Uiso 1 1 calc R . . . .
C205 C 0.2782(3) 0.06958(14) 0.3973(2) 0.0432(9) Uani 1 1 d . . . . .
C206 C 0.3397(3) 0.10390(13) 0.3767(2) 0.0382(8) Uani 1 1 d . . . . .
H206 H 0.3186 0.1355 0.3767 0.046 Uiso 1 1 calc R . . . .
C207 C 0.4339(3) -0.03756(13) 0.3833(2) 0.0436(9) Uani 1 1 d . . . . .
C208 C 0.1794(3) 0.08282(14) 0.4161(2) 0.0590(12) Uani 1 1 d . . . . .
C209 C 0.4214(3) 0.15689(12) 0.2423(2) 0.0361(8) Uani 1 1 d . . . . .
C210 C 0.4155(3) 0.13369(13) 0.1683(2) 0.0384(8) Uani 1 1 d . . . . .
H210 H 0.4573 0.1069 0.1688 0.046 Uiso 1 1 calc R . . . .
C211 C 0.3508(3) 0.14866(14) 0.0945(2) 0.0449(9) Uani 1 1 d . . . . .
C212 C 0.2893(3) 0.18809(16) 0.0915(3) 0.0563(11) Uani 1 1 d . . . . .
H212 H 0.2461 0.1988 0.0409 0.068 Uiso 1 1 calc R . . . .
C213 C 0.2924(3) 0.21107(15) 0.1630(3) 0.0549(11) Uani 1 1 d . . . . .
C214 C 0.3559(3) 0.19544(13) 0.2370(2) 0.0432(9) Uani 1 1 d . . . . .
H214 H 0.3549 0.2115 0.2857 0.052 Uiso 1 1 calc R . . . .
C215 C 0.3472(3) 0.12324(15) 0.0167(2) 0.0553(11) Uani 1 1 d . . . . .
C216 C 0.2259(4) 0.25335(17) 0.1624(3) 0.0816(17) Uani 1 1 d . . . . .
C217 C 0.6126(3) 0.12483(11) 0.3210(2) 0.0335(7) Uani 1 1 d . . . . .
C218 C 0.6800(3) 0.09463(12) 0.3750(2) 0.0359(8) Uani 1 1 d . . . . .
H218 H 0.6550 0.0784 0.4147 0.043 Uiso 1 1 calc R . . . .
C219 C 0.7819(3) 0.08741(13) 0.3726(2) 0.0398(8) Uani 1 1 d . . . . .
C220 C 0.8237(3) 0.11201(14) 0.3178(2) 0.0425(9) Uani 1 1 d . . . . .
H220 H 0.8934 0.1073 0.3162 0.051 Uiso 1 1 calc R . . . .
C221 C 0.7602(3) 0.14343(13) 0.2661(2) 0.0407(8) Uani 1 1 d . . . . .
C222 C 0.6573(3) 0.14914(12) 0.2666(2) 0.0375(8) Uani 1 1 d . . . . .
H222 H 0.6153 0.1703 0.2289 0.045 Uiso 1 1 calc R . . . .
C223 C 0.8512(3) 0.05424(15) 0.4301(2) 0.0541(11) Uani 1 1 d . . . . .
C224 C 0.8026(3) 0.17297(14) 0.2096(2) 0.0533(10) Uani 1 1 d . . . . .
C225 C 0.5173(3) 0.17826(12) 0.3999(2) 0.0353(8) Uani 1 1 d . . . . .
C226 C 0.5172(3) 0.17136(13) 0.4806(2) 0.0398(8) Uani 1 1 d . . . . .
H226 H 0.5010 0.1413 0.4972 0.048 Uiso 1 1 calc R . . . .
C227 C 0.5400(3) 0.20717(15) 0.5384(2) 0.0462(9) Uani 1 1 d . . . . .
C228 C 0.5630(3) 0.25123(15) 0.5164(3) 0.0534(11) Uani 1 1 d . . . . .
H228 H 0.5773 0.2757 0.5554 0.064 Uiso 1 1 calc R . . . .
C229 C 0.5648(3) 0.25909(14) 0.4362(3) 0.0470(9) Uani 1 1 d . . . . .
C230 C 0.5439(3) 0.22332(13) 0.3797(2) 0.0401(8) Uani 1 1 d . . . . .
H230 H 0.5476 0.2293 0.3255 0.048 Uiso 1 1 calc R . . . .
C231 C 0.5425(4) 0.19643(19) 0.6253(3) 0.0672(13) Uani 1 1 d . . . . .
C232 C 0.5885(4) 0.30590(16) 0.4071(3) 0.0655(13) Uani 1 1 d . . . . .
B200 B 0.4961(3) 0.13722(13) 0.3294(2) 0.0333(8) Uani 1 1 d . . . . .

loop_
_atom_site_aniso_label
_atom_site_aniso_U_11
_atom_site_aniso_U_22
_atom_site_aniso_U_33
_atom_site_aniso_U_23
_atom_site_aniso_U_13
_atom_site_aniso_U_12
Rh1 0.02769(15) 0.03601(16) 0.03509(15) 0.00239(12) 0.00085(11) 0.00038(11)
O3 0.0554(18) 0.0600(18) 0.0541(17) 0.0194(15) 0.0138(14) 0.0111(14)
N10 0.0319(15) 0.0405(16) 0.0373(15) 0.0026(13) 0.0077(12) 0.0062(13)
N16 0.0348(16) 0.0439(18) 0.0529(19) -0.0035(15) 0.0120(14) -0.0054(14)
N18 0.0321(16) 0.063(2) 0.0483(19) -0.0091(16) 0.0025(14) -0.0054(15)
N21 0.0312(15) 0.0543(19) 0.0353(15) -0.0052(14) 0.0006(12) 0.0060(14)
N23 0.0369(17) 0.0464(19) 0.057(2) -0.0074(16) 0.0054(15) -0.0046(14)
C2 0.0346(19) 0.046(2) 0.046(2) 0.0018(18) 0.0075(16) 0.0036(16)
C11 0.0344(19) 0.043(2) 0.052(2) 0.0060(17) 0.0157(17) 0.0051(16)
C12 0.049(2) 0.053(2) 0.067(3) 0.018(2) 0.027(2) 0.007(2)
C13 0.057(3) 0.065(3) 0.057(3) 0.025(2) 0.022(2) 0.021(2)
C14 0.046(2) 0.076(3) 0.041(2) 0.011(2) 0.0092(18) 0.019(2)
C15 0.0333(18) 0.052(2) 0.0381(19) 0.0025(17) 0.0080(15) 0.0128(17)
C17 0.0294(17) 0.044(2) 0.046(2) -0.0020(17) 0.0055(15) 0.0012(16)
C19 0.048(3) 0.074(3) 0.075(3) -0.023(3) 0.015(2) -0.023(2)
C20 0.049(2) 0.052(3) 0.078(3) -0.009(2) 0.018(2) -0.022(2)
C22 0.0313(18) 0.043(2) 0.043(2) -0.0073(16) 0.0068(15) 0.0009(16)
C24 0.038(2) 0.072(3) 0.057(3) -0.025(2) -0.0016(19) -0.006(2)
C25 0.038(2) 0.082(3) 0.039(2) -0.014(2) -0.0059(17) 0.004(2)
C26 0.037(2) 0.095(4) 0.042(2) -0.003(2) -0.0033(17) 0.001(2)
C27 0.065(3) 0.072(3) 0.052(2) -0.005(2) 0.006(2) -0.001(3)
C27A 0.065(3) 0.072(3) 0.052(2) -0.005(2) 0.006(2) -0.001(3)
C28 0.058(2) 0.060(2) 0.0512(19) -0.0040(17) 0.0091(17) 0.0020(18)
C28A 0.065(3) 0.072(3) 0.052(2) -0.005(2) 0.006(2) -0.001(3)
C29 0.058(2) 0.060(2) 0.0512(19) -0.0040(17) 0.0091(17) 0.0020(18)
C29A 0.058(2) 0.060(2) 0.0512(19) -0.0040(17) 0.0091(17) 0.0020(18)
C30 0.063(3) 0.049(3) 0.044(2) -0.004(2) 0.010(2) 0.013(2)
C30A 0.063(3) 0.049(3) 0.044(2) -0.004(2) 0.010(2) 0.013(2)
C31 0.067(3) 0.073(3) 0.055(3) -0.009(3) 0.011(2) 0.008(2)
C31A 0.067(3) 0.073(3) 0.055(3) -0.009(3) 0.011(2) 0.008(2)
C32 0.065(3) 0.070(3) 0.060(3) 0.007(3) 0.023(2) 0.000(2)
C32A 0.065(3) 0.070(3) 0.060(3) 0.007(3) 0.023(2) 0.000(2)
C33 0.053(2) 0.053(3) 0.057(2) 0.003(2) 0.0197(19) -0.001(2)
C33A 0.053(2) 0.053(3) 0.057(2) 0.003(2) 0.0197(19) -0.001(2)
C34 0.052(2) 0.045(2) 0.058(2) 0.002(2) 0.011(2) 0.003(2)
C34A 0.052(2) 0.045(2) 0.058(2) 0.002(2) 0.011(2) 0.003(2)
C35 0.049(2) 0.044(2) 0.056(3) 0.003(2) 0.013(2) 0.003(2)
C35A 0.049(2) 0.044(2) 0.056(3) 0.003(2) 0.013(2) 0.003(2)
C36 0.064(3) 0.043(2) 0.064(3) -0.005(2) 0.020(2) 0.002(2)
C37 0.044(2) 0.040(2) 0.082(3) -0.003(2) 0.011(2) -0.0068(18)
F1 0.0517(14) 0.0453(13) 0.0796(17) 0.0041(12) -0.0196(13) 0.0028(11)
F2 0.0595(14) 0.0427(12) 0.0445(12) -0.0032(10) 0.0026(11) 0.0021(11)
F3 0.098(2) 0.0452(14) 0.0761(18) 0.0164(13) 0.0401(16) -0.0060(14)
F4 0.036(3) 0.097(4) 0.119(5) -0.007(4) 0.026(3) -0.014(2)
F4A 0.066(5) 0.096(6) 0.136(8) 0.037(6) 0.063(6) 0.010(4)
F5 0.059(3) 0.200(8) 0.046(3) -0.003(4) 0.027(2) 0.023(5)
F5A 0.061(4) 0.128(7) 0.097(6) -0.012(6) 0.047(4) -0.001(5)
F6 0.055(3) 0.080(4) 0.099(5) 0.023(4) 0.037(3) 0.025(3)
F6A 0.051(5) 0.121(8) 0.066(5) -0.006(5) 0.002(4) 0.031(5)
F7 0.071(5) 0.067(4) 0.054(3) -0.015(3) 0.021(3) -0.017(3)
F7A 0.051(5) 0.087(7) 0.052(5) -0.012(5) 0.007(4) -0.036(4)
F8 0.072(5) 0.102(5) 0.065(4) -0.005(3) 0.034(3) -0.019(4)
F8A 0.070(8) 0.130(9) 0.065(6) -0.039(6) 0.003(5) 0.034(6)
F9 0.067(4) 0.111(6) 0.049(3) -0.009(4) -0.006(3) -0.003(4)
F9A 0.117(9) 0.128(9) 0.068(6) -0.023(6) 0.049(6) -0.069(7)
F10 0.144(7) 0.071(4) 0.128(6) 0.034(4) 0.014(5) 0.042(5)
F10A 0.107(7) 0.039(4) 0.178(10) 0.029(6) 0.012(7) 0.014(4)
F11 0.064(4) 0.082(4) 0.187(9) -0.028(5) 0.004(5) 0.028(3)
F11A 0.110(8) 0.123(8) 0.098(6) 0.013(6) -0.005(6) 0.081(6)
F12 0.114(5) 0.043(3) 0.105(5) 0.000(3) -0.009(4) 0.038(3)
F12A 0.085(7) 0.106(7) 0.128(9) 0.004(6) 0.037(6) 0.054(6)
F13 0.044(4) 0.047(4) 0.084(4) 0.003(3) 0.027(3) 0.006(4)
F13A 0.043(4) 0.078(5) 0.050(4) 0.000(3) -0.005(3) 0.002(3)
F14 0.118(8) 0.127(7) 0.052(5) -0.026(4) -0.013(5) 0.055(6)
F14A 0.062(5) 0.154(8) 0.112(7) 0.093(7) 0.053(5) 0.048(5)
F15 0.071(5) 0.149(8) 0.127(8) 0.094(7) 0.050(5) 0.060(5)
F15A 0.062(6) 0.042(4) 0.091(5) -0.004(4) 0.007(4) 0.007(4)
F16 0.046(3) 0.085(4) 0.070(3) 0.001(3) 0.023(2) -0.025(2)
F16A 0.106(10) 0.052(6) 0.114(9) -0.015(6) 0.057(8) -0.039(6)
F17 0.122(6) 0.131(6) 0.054(3) -0.012(3) 0.032(3) -0.069(5)
F17A 0.071(7) 0.136(11) 0.094(9) 0.028(8) 0.056(6) 0.020(7)
F18 0.073(4) 0.076(4) 0.141(6) 0.047(4) 0.056(5) 0.011(3)
F18A 0.099(9) 0.095(8) 0.050(6) 0.030(6) -0.009(5) -0.039(7)
F19 0.156(3) 0.087(2) 0.0570(17) -0.0247(16) 0.035(2) 0.012(2)
F20 0.164(4) 0.149(4) 0.0581(19) -0.017(2) 0.047(2) -0.068(3)
F21 0.132(3) 0.142(3) 0.0550(18) 0.0088(19) 0.0083(19) 0.051(3)
F22 0.177(4) 0.0562(18) 0.102(3) -0.0328(18) 0.031(3) -0.051(2)
F23 0.097(2) 0.0649(19) 0.152(3) -0.014(2) 0.070(2) -0.0348(18)
F24 0.109(3) 0.0492(16) 0.102(2) 0.0108(16) 0.031(2) -0.0040(17)
C201 0.0282(16) 0.0369(18) 0.0333(17) -0.0044(14) 0.0013(13) -0.0038(14)
C202 0.0306(17) 0.0376(18) 0.0332(17) -0.0037(14) 0.0052(14) -0.0031(15)
C203 0.0386(19) 0.0367(18) 0.0312(17) 0.0022(14) -0.0016(14) -0.0079(15)
C204 0.0384(19) 0.046(2) 0.0359(18) 0.0065(16) 0.0041(15) -0.0133(17)
C205 0.0304(18) 0.056(2) 0.041(2) 0.0053(17) 0.0059(15) -0.0046(17)
C206 0.0303(17) 0.0405(19) 0.0406(19) -0.0009(16) 0.0038(15) -0.0009(15)
C207 0.043(2) 0.043(2) 0.040(2) 0.0054(16) 0.0010(16) -0.0081(17)
C208 0.038(2) 0.072(3) 0.069(3) 0.014(3) 0.018(2) 0.001(2)
C209 0.0312(17) 0.0323(18) 0.044(2) -0.0031(15) 0.0090(15) -0.0058(14)
C210 0.0315(18) 0.0393(19) 0.044(2) -0.0016(16) 0.0098(15) -0.0030(15)
C211 0.037(2) 0.054(2) 0.042(2) -0.0001(18) 0.0073(16) -0.0083(18)
C212 0.045(2) 0.063(3) 0.051(2) 0.011(2) -0.0027(19) 0.004(2)
C213 0.048(2) 0.047(2) 0.063(3) 0.004(2) 0.003(2) 0.0078(19)
C214 0.042(2) 0.037(2) 0.048(2) -0.0014(17) 0.0073(17) 0.0028(16)
C215 0.044(2) 0.078(3) 0.042(2) -0.002(2) 0.0079(19) -0.009(2)
C216 0.079(4) 0.066(3) 0.084(4) 0.005(3) -0.005(3) 0.032(3)
C217 0.0312(17) 0.0289(16) 0.0394(18) -0.0065(14) 0.0076(14) -0.0032(14)
C218 0.0329(18) 0.0366(18) 0.0373(18) -0.0049(15) 0.0079(14) -0.0017(15)
C219 0.0328(18) 0.044(2) 0.0414(19) -0.0076(16) 0.0075(15) 0.0008(16)
C220 0.0306(18) 0.051(2) 0.047(2) -0.0072(18) 0.0128(16) -0.0022(16)
C221 0.039(2) 0.043(2) 0.0404(19) -0.0043(16) 0.0116(16) -0.0060(16)
C222 0.0348(18) 0.0348(18) 0.0418(19) -0.0039(15) 0.0079(15) -0.0019(15)
C223 0.039(2) 0.069(3) 0.054(3) 0.002(2) 0.0120(19) 0.009(2)
C224 0.043(2) 0.060(3) 0.058(3) -0.001(2) 0.015(2) -0.010(2)
C225 0.0256(16) 0.0357(18) 0.0417(19) -0.0065(15) 0.0038(14) 0.0005(14)
C226 0.0347(18) 0.0366(19) 0.045(2) -0.0060(16) 0.0056(15) 0.0007(15)
C227 0.041(2) 0.053(2) 0.043(2) -0.0129(18) 0.0077(17) 0.0004(18)
C228 0.050(2) 0.047(2) 0.059(3) -0.022(2) 0.008(2) -0.0028(19)
C229 0.040(2) 0.041(2) 0.060(3) -0.0123(18) 0.0135(18) -0.0074(17)
C230 0.0333(18) 0.0389(19) 0.048(2) -0.0073(16) 0.0101(16) -0.0046(15)
C231 0.078(3) 0.071(3) 0.051(3) -0.018(2) 0.015(3) -0.005(3)
C232 0.077(3) 0.044(3) 0.080(3) -0.020(2) 0.028(3) -0.019(2)
B200 0.0305(19) 0.0258(18) 0.041(2) -0.0040(16) 0.0058(16) -0.0007(15)

loop_
_atom_type_symbol
_atom_type_description
_atom_type_scat_dispersion_real
_atom_type_scat_dispersion_imag
_atom_type_scat_source
C C 0.0033 0.0016 'International Tables Vol C Tables 4.2.6.8 and 6.1.1.4'
H H 0.0000 0.0000 'International Tables Vol C Tables 4.2.6.8 and 6.1.1.4'
B B 0.0013 0.0007 'International Tables Vol C Tables 4.2.6.8 and 6.1.1.4'
F F 0.0171 0.0103 'International Tables Vol C Tables 4.2.6.8 and 6.1.1.4'
N N 0.0061 0.0033 'International Tables Vol C Tables 4.2.6.8 and 6.1.1.4'
O O 0.0106 0.0060 'International Tables Vol C Tables 4.2.6.8 and 6.1.1.4'
Rh Rh -1.1178 0.9187 'International Tables Vol C Tables 4.2.6.8 and 6.1.1.4'

loop_
_geom_angle_atom_site_label_1
_geom_angle_atom_site_label_2
_geom_angle_atom_site_label_3
_geom_angle
N10 Rh1 C17 77.70(14)
N10 Rh1 C22 77.89(14)
C2 Rh1 N10 176.08(15)
C2 Rh1 C17 102.15(16)
C2 Rh1 C22 101.89(16)
C22 Rh1 C17 155.18(15)
C11 N10 Rh1 120.0(2)
C11 N10 C15 120.9(3)
C15 N10 Rh1 119.1(3)
C17 N16 C11 119.0(3)
C17 N16 C20 111.5(3)
C20 N16 C11 129.4(4)
C17 N18 C19 111.5(4)
C17 N18 C26 125.3(4)
C19 N18 C26 123.1(4)
C15 N21 C25 129.4(4)
C22 N21 C15 119.5(3)
C22 N21 C25 111.1(4)
C22 N23 C24 111.3(4)
C22 N23 C37 125.3(3)
C24 N23 C37 123.4(4)
O3 C2 Rh1 179.2(3)
N10 C11 N16 110.4(3)
N10 C11 C12 122.0(4)
C12 C11 N16 127.6(4)
C11 C12 H12 121.6
C13 C12 C11 116.8(4)
C13 C12 H12 121.6
C12 C13 H13 118.9
C12 C13 C14 122.1(4)
C14 C13 H13 118.9
C13 C14 H14 121.5
C15 C14 C13 116.9(4)
C15 C14 H14 121.5
N10 C15 N21 110.8(3)
N10 C15 C14 121.3(4)
C14 C15 N21 127.9(4)
N16 C17 Rh1 112.8(2)
N18 C17 Rh1 144.2(3)
N18 C17 N16 103.0(3)
N18 C19 H19 126.0
C20 C19 N18 108.0(4)
C20 C19 H19 126.0
N16 C20 H20 127.0
C19 C20 N16 106.0(4)
C19 C20 H20 127.0
N21 C22 Rh1 112.5(3)
N23 C22 Rh1 143.4(3)
N23 C22 N21 104.1(3)
N23 C24 H24 126.0
C25 C24 N23 108.0(4)
C25 C24 H24 126.0
N21 C25 H25 127.2
C24 C25 N21 105.6(4)
C24 C25 H25 127.2
N18 C26 H26A 110.1
N18 C26 H26B 110.1
N18 C26 H26C 106.8
N18 C26 H26D 106.8
N18 C26 C27 107.9(4)
N18 C26 C27A 122.1(9)
H26A C26 H26B 108.4
H26C C26 H26D 106.7
C27 C26 H26A 110.1
C27 C26 H26B 110.1
C27A C26 H26C 106.8
C27A C26 H26D 106.8
C26 C27 H27A 109.2
C26 C27 H27B 109.2
C26 C27 C28 112.2(5)
H27A C27 H27B 107.9
C28 C27 H27A 109.2
C28 C27 H27B 109.2
C26 C27A H27C 110.4
C26 C27A H27D 110.4
C26 C27A C28A 106.5(12)
H27C C27A H27D 108.6
C28A C27A H27C 110.4
C28A C27A H27D 110.4
C27 C28 H28A 107.8
C27 C28 H28B 107.8
H28A C28 H28B 107.1
C29 C28 C27 118.2(5)
C29 C28 H28A 107.8
C29 C28 H28B 107.8
C27A C28A H28C 107.5
C27A C28A H28D 107.5
H28C C28A H28D 107.0
C29A C28A C27A 119.3(16)
C29A C28A H28C 107.5
C29A C28A H28D 107.5
C28 C29 H29A 108.9
C28 C29 H29B 108.9
C28 C29 C30 113.5(5)
H29A C29 H29B 107.7
C30 C29 H29A 108.9
C30 C29 H29B 108.9
C28A C29A H29C 106.3
C28A C29A H29D 106.3
C28A C29A C30A 124.1(17)
H29C C29A H29D 106.4
C30A C29A H29C 106.3
C30A C29A H29D 106.3
C29 C30 H30A 108.9
C29 C30 H30B 108.9
H30A C30 H30B 107.7
C31 C30 C29 113.4(5)
C31 C30 H30A 108.9
C31 C30 H30B 108.9
C29A C30A H30C 107.4
C29A C30A H30D 107.4
H30C C30A H30D 107.0
C31A C30A C29A 119.6(17)
C31A C30A H30C 107.4
C31A C30A H30D 107.4
C30 C31 H31A 109.8
C30 C31 H31B 109.8
H31A C31 H31B 108.2
C32 C31 C30 109.4(7)
C32 C31 H31A 109.8
C32 C31 H31B 109.8
C30A C31A H31C 94.3
C30A C31A H31D 94.3
H31C C31A H31D 103.1
C32A C31A C30A 166(3)
C32A C31A H31C 94.3
C32A C31A H31D 94.3
C31 C32 H32A 109.4
C31 C32 H32B 109.4
H32A C32 H32B 108.0
C33 C32 C31 111.2(7)
C33 C32 H32A 109.4
C33 C32 H32B 109.4
C31A C32A H32C 110.8
C31A C32A H32D 110.8
H32C C32A H32D 108.9
C33A C32A C31A 105(2)
C33A C32A H32C 110.8
C33A C32A H32D 110.8
C32 C33 H33A 107.7
C32 C33 H33B 107.7
C32 C33 C34 118.6(6)
H33A C33 H33B 107.1
C34 C33 H33A 107.7
C34 C33 H33B 107.7
C32A C33A H33C 111.4
C32A C33A H33D 111.4
C32A C33A C34A 101.7(18)
H33C C33A H33D 109.3
C34A C33A H33C 111.4
C34A C33A H33D 111.4
C33 C34 H34A 108.8
C33 C34 H34B 108.8
H34A C34 H34B 107.7
C35 C34 C33 114.0(6)
C35 C34 H34A 108.8
C35 C34 H34B 108.8
C33A C34A H34C 107.8
C33A C34A H34D 107.8
C33A C34A C35A 118.0(17)
H34C C34A H34D 107.1
C35A C34A H34C 107.8
C35A C34A H34D 107.8
C34 C35 H35A 109.3
C34 C35 H35B 109.3
C34 C35 C36 111.7(4)
H35A C35 H35B 107.9
C36 C35 H35A 109.3
C36 C35 H35B 109.3
C34A C35A H35C 109.4
C34A C35A H35D 109.4
C34A C35A C36 111.0(10)
H35C C35A H35D 108.0
C36 C35A H35C 109.4
C36 C35A H35D 109.4
C35 C36 H36A 106.6
C35 C36 H36B 106.6
C35A C36 H36C 113.2
C35A C36 H36D 113.2
H36A C36 H36B 106.6
H36C C36 H36D 110.6
C37 C36 C35 122.8(4)
C37 C36 C35A 92.4(6)
C37 C36 H36A 106.6
C37 C36 H36B 106.6
C37 C36 H36C 113.2
C37 C36 H36D 113.2
N23 C37 C36 112.4(4)
N23 C37 H37A 109.1
N23 C37 H37B 109.1
C36 C37 H37A 109.1
C36 C37 H37B 109.1
H37A C37 H37B 107.9
C202 C201 C206 115.7(3)
C202 C201 B200 126.6(3)
C206 C201 B200 117.7(3)
C201 C202 H202 118.9
C201 C202 C203 122.2(3)
C203 C202 H202 118.9
C202 C203 C207 119.2(3)
C204 C203 C202 120.6(3)
C204 C203 C207 120.2(3)
C203 C204 H204 120.7
C205 C204 C203 118.6(3)
C205 C204 H204 120.7
C204 C205 C206 120.5(4)
C204 C205 C208 120.1(3)
C206 C205 C208 119.5(3)
C201 C206 H206 118.8
C205 C206 C201 122.4(3)
C205 C206 H206 118.8
F1 C207 F2 105.6(3)
F1 C207 F3 106.7(3)
F1 C207 C203 113.3(3)
F2 C207 F3 105.4(3)
F2 C207 C203 112.3(3)
F3 C207 C203 112.9(3)
F4 C208 C205 108.4(4)
F4A C208 F5A 101.6(5)
F4A C208 F6A 109.4(5)
F4A C208 C205 118.4(4)
F5 C208 F4 104.2(4)
F5 C208 F6 111.9(5)
F5 C208 C205 114.1(4)
F5A C208 C205 109.7(4)
F6 C208 F4 102.5(4)
F6 C208 C205 114.4(4)
F6A C208 F5A 100.7(5)
F6A C208 C205 114.7(5)
C210 C209 B200 121.0(3)
C214 C209 C210 115.6(3)
C214 C209 B200 123.3(3)
C209 C210 H210 118.9
C211 C210 C209 122.2(4)
C211 C210 H210 118.9
C210 C211 C212 120.5(4)
C210 C211 C215 120.7(3)
C212 C211 C215 118.8(3)
C211 C212 H212 120.7
C213 C212 C211 118.6(4)
C213 C212 H212 120.7
C212 C213 C214 120.7(4)
C212 C213 C216 120.2(4)
C214 C213 C216 119.0(4)
C209 C214 H214 118.8
C213 C214 C209 122.4(4)
C213 C214 H214 118.8
F7 C215 C211 112.1(4)
F7A C215 C211 111.7(5)
F8 C215 F7 104.7(5)
F8 C215 C211 112.7(4)
F8A C215 F7A 106.4(6)
F8A C215 F9A 107.1(6)
F8A C215 C211 114.7(5)
F9 C215 F7 105.7(5)
F9 C215 F8 107.9(5)
F9 C215 C211 113.1(5)
F9A C215 F7A 104.9(6)
F9A C215 C211 111.5(5)
F10 C216 C213 111.9(5)
F10A C216 F11A 108.7(6)
F10A C216 F12A 106.2(6)
F10A C216 C213 115.6(5)
F11 C216 F10 107.8(5)
F11 C216 F12 106.8(5)
F11 C216 C213 115.4(5)
F11A C216 F12A 102.3(5)
F11A C216 C213 112.8(5)
F12 C216 F10 101.3(5)
F12 C216 C213 112.6(4)
F12A C216 C213 110.1(5)
C218 C217 C222 115.0(3)
C218 C217 B200 122.6(3)
C222 C217 B200 121.8(3)
C217 C218 H218 118.7
C219 C218 C217 122.6(3)
C219 C218 H218 118.7
C218 C219 C220 120.8(3)
C218 C219 C223 121.3(3)
C220 C219 C223 117.8(3)
C219 C220 H220 121.1
C221 C220 C219 117.7(3)
C221 C220 H220 121.1
C220 C221 C222 121.1(3)
C220 C221 C224 120.1(3)
C222 C221 C224 118.8(3)
C217 C222 H222 118.7
C221 C222 C217 122.6(3)
C221 C222 H222 118.7
F13 C223 F15 103.3(5)
F13 C223 C219 111.8(5)
F13A C223 C219 110.1(4)
F14 C223 F13 106.9(5)
F14 C223 F15 107.5(5)
F14 C223 C219 115.3(5)
F14A C223 F13A 104.2(5)
F14A C223 C219 113.4(5)
F15 C223 C219 111.2(5)
F15A C223 F13A 105.1(5)
F15A C223 F14A 108.5(5)
F15A C223 C219 114.7(5)
F16 C224 F17 105.1(5)
F16 C224 C221 113.4(4)
F16A C224 C221 111.2(5)
F17 C224 C221 112.5(4)
F17A C224 F16A 104.9(6)
F17A C224 C221 113.0(5)
F18 C224 F16 106.1(4)
F18 C224 F17 105.7(5)
F18 C224 C221 113.4(4)
F18A C224 F16A 105.6(6)
F18A C224 F17A 107.5(6)
F18A C224 C221 114.0(5)
C226 C225 C230 116.1(3)
C226 C225 B200 124.8(3)
C230 C225 B200 119.1(3)
C225 C226 H226 119.0
C225 C226 C227 122.1(4)
C227 C226 H226 119.0
C226 C227 C231 118.8(4)
C228 C227 C226 120.7(4)
C228 C227 C231 120.5(4)
C227 C228 H228 120.7
C227 C228 C229 118.6(4)
C229 C228 H228 120.7
C228 C229 C232 122.1(4)
C230 C229 C228 120.5(4)
C230 C229 C232 117.5(4)
C225 C230 H230 118.9
C229 C230 C225 122.1(4)
C229 C230 H230 118.9
F19 C231 F21 104.8(4)
F19 C231 C227 113.1(4)
F20 C231 F19 108.0(5)
F20 C231 F21 104.1(5)
F20 C231 C227 114.0(4)
F21 C231 C227 112.0(4)
F22 C232 F23 107.2(4)
F22 C232 C229 113.9(5)
F23 C232 C229 111.4(4)
F24 C232 F22 105.9(4)
F24 C232 F23 103.9(5)
F24 C232 C229 113.8(4)
C201 B200 C209 105.7(3)
C201 B200 C225 110.4(3)
C217 B200 C201 115.6(3)
C217 B200 C209 111.1(3)
C217 B200 C225 103.5(3)
C225 B200 C209 110.6(3)

loop_
_geom_bond_atom_site_label_1
_geom_bond_atom_site_label_2
_geom_bond_distance
Rh1 N10 2.027(3)
Rh1 C2 1.836(4)
Rh1 C17 2.029(4)
Rh1 C22 2.028(4)
O3 C2 1.154(5)
N10 C11 1.327(5)
N10 C15 1.340(5)
N16 C11 1.410(5)
N16 C17 1.385(5)
N16 C20 1.394(5)
N18 C17 1.352(5)
N18 C19 1.390(6)
N18 C26 1.467(6)
N21 C15 1.390(5)
N21 C22 1.384(5)
N21 C25 1.403(5)
N23 C22 1.350(5)
N23 C24 1.392(5)
N23 C37 1.465(6)
C11 C12 1.383(6)
C12 H12 0.9500
C12 C13 1.378(7)
C13 H13 0.9500
C13 C14 1.390(7)
C14 H14 0.9500
C14 C15 1.383(6)
C19 H19 0.9500
C19 C20 1.329(7)
C20 H20 0.9500
C24 H24 0.9500
C24 C25 1.348(7)
C25 H25 0.9500
C26 H26A 0.9900
C26 H26B 0.9900
C26 H26C 0.9900
C26 H26D 0.9900
C26 C27 1.545(6)
C26 C27A 1.523(7)
C27 H27A 0.9900
C27 H27B 0.9900
C27 C28 1.550(6)
C27A H27C 0.9900
C27A H27D 0.9900
C27A C28A 1.536(8)
C28 H28A 0.9900
C28 H28B 0.9900
C28 C29 1.538(6)
C28A H28C 0.9900
C28A H28D 0.9900
C28A C29A 1.536(8)
C29 H29A 0.9900
C29 H29B 0.9900
C29 C30 1.566(6)
C29A H29C 0.9900
C29A H29D 0.9900
C29A C30A 1.536(8)
C30 H30A 0.9900
C30 H30B 0.9900
C30 C31 1.545(6)
C30A H30C 0.9900
C30A H30D 0.9900
C30A C31A 1.535(8)
C31 H31A 0.9900
C31 H31B 0.9900
C31 C32 1.528(6)
C31A H31C 0.9900
C31A H31D 0.9900
C31A C32A 1.534(8)
C32 H32A 0.9900
C32 H32B 0.9900
C32 C33 1.504(6)
C32A H32C 0.9900
C32A H32D 0.9900
C32A C33A 1.527(8)
C33 H33A 0.9900
C33 H33B 0.9900
C33 C34 1.524(6)
C33A H33C 0.9900
C33A H33D 0.9900
C33A C34A 1.534(8)
C34 H34A 0.9900
C34 H34B 0.9900
C34 C35 1.522(5)
C34A H34C 0.9900
C34A H34D 0.9900
C34A C35A 1.537(7)
C35 H35A 0.9900
C35 H35B 0.9900
C35 C36 1.525(5)
C35A H35C 0.9900
C35A H35D 0.9900
C35A C36 1.555(7)
C36 H36A 0.9900
C36 H36B 0.9900
C36 H36C 0.9900
C36 H36D 0.9900
C36 C37 1.516(6)
C37 H37A 0.9900
C37 H37B 0.9900
F1 C207 1.332(5)
F2 C207 1.348(4)
F3 C207 1.349(4)
F4 C208 1.393(5)
F4A C208 1.292(5)
F5 C208 1.273(5)
F5A C208 1.399(6)
F6 C208 1.305(5)
F6A C208 1.311(6)
F7 C215 1.347(6)
F7A C215 1.338(6)
F8 C215 1.324(5)
F8A C215 1.314(6)
F9 C215 1.320(5)
F9A C215 1.336(6)
F10 C216 1.348(6)
F10A C216 1.288(6)
F11 C216 1.289(6)
F11A C216 1.328(6)
F12 C216 1.344(6)
F12A C216 1.356(6)
F13 C223 1.341(6)
F13A C223 1.363(6)
F14 C223 1.304(6)
F14A C223 1.323(6)
F15 C223 1.345(6)
F15A C223 1.310(6)
F16 C224 1.324(5)
F16A C224 1.335(6)
F17 C224 1.325(5)
F17A C224 1.318(6)
F18 C224 1.320(5)
F18A C224 1.307(6)
F19 C231 1.331(6)
F20 C231 1.310(6)
F21 C231 1.343(6)
F22 C232 1.316(5)
F23 C232 1.361(6)
F24 C232 1.309(6)
C201 C202 1.391(5)
C201 C206 1.408(5)
C201 B200 1.643(5)
C202 H202 0.9500
C202 C203 1.396(5)
C203 C204 1.384(6)
C203 C207 1.499(5)
C204 H204 0.9500
C204 C205 1.382(5)
C205 C206 1.387(5)
C205 C208 1.489(6)
C206 H206 0.9500
C209 C210 1.405(5)
C209 C214 1.400(5)
C209 B200 1.649(5)
C210 H210 0.9500
C210 C211 1.388(5)
C211 C212 1.393(6)
C211 C215 1.498(6)
C212 H212 0.9500
C212 C213 1.372(6)
C213 C214 1.391(5)
C213 C216 1.504(7)
C214 H214 0.9500
C217 C218 1.402(5)
C217 C222 1.410(5)
C217 B200 1.641(5)
C218 H218 0.9500
C218 C219 1.391(5)
C219 C220 1.397(5)
C219 C223 1.496(6)
C220 H220 0.9500
C220 C221 1.382(5)
C221 C222 1.390(5)
C221 C224 1.500(6)
C222 H222 0.9500
C225 C226 1.383(5)
C225 C230 1.409(5)
C225 B200 1.649(5)
C226 H226 0.9500
C226 C227 1.398(5)
C227 C228 1.377(6)
C227 C231 1.499(6)
C228 H228 0.9500
C228 C229 1.386(6)
C229 C230 1.382(5)
C229 C232 1.495(6)
C230 H230 0.9500

loop_
_geom_torsion_atom_site_label_1
_geom_torsion_atom_site_label_2
_geom_torsion_atom_site_label_3
_geom_torsion_atom_site_label_4
_geom_torsion
Rh1 N10 C11 N16 3.4(4)
Rh1 N10 C11 C12 -177.4(3)
Rh1 N10 C15 N21 -2.9(4)
Rh1 N10 C15 C14 176.6(3)
N10 C11 C12 C13 0.6(6)
N16 C11 C12 C13 179.6(4)
N18 C19 C20 N16 0.6(5)
N18 C26 C27 C28 -77.7(6)
N18 C26 C27A C28A -55.9(18)
N23 C24 C25 N21 0.4(5)
C11 N10 C15 N21 179.6(3)
C11 N10 C15 C14 -0.9(5)
C11 N16 C17 Rh1 -2.1(4)
C11 N16 C17 N18 176.5(3)
C11 N16 C20 C19 -176.7(4)
C11 C12 C13 C14 -0.5(6)
C12 C13 C14 C15 -0.3(6)
C13 C14 C15 N10 1.0(6)
C13 C14 C15 N21 -179.5(4)
C15 N10 C11 N16 -179.1(3)
C15 N10 C11 C12 0.1(6)
C15 N21 C22 Rh1 2.4(4)
C15 N21 C22 N23 -177.2(3)
C15 N21 C25 C24 177.2(4)
C17 N16 C11 N10 -0.7(5)
C17 N16 C11 C12 -179.8(4)
C17 N16 C20 C19 -0.1(5)
C17 N18 C19 C20 -1.0(5)
C17 N18 C26 C27 98.2(5)
C17 N18 C26 C27A 127.7(10)
C19 N18 C17 Rh1 178.7(4)
C19 N18 C17 N16 0.8(4)
C19 N18 C26 C27 -76.9(5)
C19 N18 C26 C27A -47.4(10)
C20 N16 C11 N10 175.7(4)
C20 N16 C11 C12 -3.4(7)
C20 N16 C17 Rh1 -179.1(3)
C20 N16 C17 N18 -0.5(4)
C22 N21 C15 N10 0.3(5)
C22 N21 C15 C14 -179.2(4)
C22 N21 C25 C24 -1.0(5)
C22 N23 C24 C25 0.3(5)
C22 N23 C37 C36 -114.5(4)
C24 N23 C22 Rh1 179.7(4)
C24 N23 C22 N21 -0.9(4)
C24 N23 C37 C36 62.5(5)
C25 N21 C15 N10 -177.8(4)
C25 N21 C15 C14 2.7(7)
C25 N21 C22 Rh1 -179.2(3)
C25 N21 C22 N23 1.2(4)
C26 N18 C17 Rh1 3.2(7)
C26 N18 C17 N16 -174.7(4)
C26 N18 C19 C20 174.7(4)
C26 C27 C28 C29 174.2(6)
C26 C27A C28A C29A -71(2)
C27 C26 C27A C28A 13.0(10)
C27 C28 C29 C30 169.0(6)
C27A C26 C27 C28 158(2)
C27A C28A C29A C30A -171.1(16)
C28 C29 C30 C31 57.2(8)
C28A C29A C30A C31A -129(2)
C29 C30 C31 C32 179.3(6)
C29A C30A C31A C32A -112(11)
C30 C31 C32 C33 72.3(8)
C30A C31A C32A C33A 42(12)
C31 C32 C33 C34 61.4(10)
C31A C32A C33A C34A 135(2)
C32 C33 C34 C35 62.1(9)
C32A C33A C34A C35A -89(2)
C33 C34 C35 C36 163.1(5)
C33A C34A C35A C36 -167.0(15)
C34 C35 C36 C35A 37.3(11)
C34 C35 C36 C37 75.6(6)
C34A C35A C36 C35 -25.7(9)
C34A C35A C36 C37 -174.3(12)
C35 C36 C37 N23 62.8(6)
C35A C36 C37 N23 84.5(7)
C37 N23 C22 Rh1 -3.0(7)
C37 N23 C22 N21 176.4(4)
C37 N23 C24 C25 -177.0(4)
C201 C202 C203 C204 2.5(5)
C201 C202 C203 C207 -178.1(3)
C202 C201 C206 C205 -0.1(5)
C202 C201 B200 C209 111.1(4)
C202 C201 B200 C217 -12.3(5)
C202 C201 B200 C225 -129.3(3)
C202 C203 C204 C205 -0.9(5)
C202 C203 C207 F1 43.2(5)
C202 C203 C207 F2 -76.3(4)
C202 C203 C207 F3 164.6(3)
C203 C204 C205 C206 -1.2(5)
C203 C204 C205 C208 178.5(3)
C204 C203 C207 F1 -137.4(4)
C204 C203 C207 F2 103.0(4)
C204 C203 C207 F3 -16.0(5)
C204 C205 C206 C201 1.7(5)
C204 C205 C208 F4 -30.5(5)
C204 C205 C208 F4A 17.8(9)
C204 C205 C208 F5 85.1(7)
C204 C205 C208 F5A 133.7(6)
C204 C205 C208 F6 -144.2(6)
C204 C205 C208 F6A -113.9(7)
C206 C201 C202 C203 -2.0(5)
C206 C201 B200 C209 -66.7(4)
C206 C201 B200 C217 170.0(3)
C206 C201 B200 C225 52.9(4)
C206 C205 C208 F4 149.2(5)
C206 C205 C208 F4A -162.4(8)
C206 C205 C208 F5 -95.1(7)
C206 C205 C208 F5A -46.5(7)
C206 C205 C208 F6 35.6(6)
C206 C205 C208 F6A 65.9(8)
C207 C203 C204 C205 179.8(3)
C208 C205 C206 C201 -178.0(3)
C209 C210 C211 C212 0.6(6)
C209 C210 C211 C215 179.6(3)
C210 C209 C214 C213 -2.6(6)
C210 C209 B200 C201 -78.3(4)
C210 C209 B200 C217 47.8(4)
C210 C209 B200 C225 162.2(3)
C210 C211 C212 C213 -1.5(6)
C210 C211 C215 F7 30.6(7)
C210 C211 C215 F7A 129.7(11)
C210 C211 C215 F8 -87.3(7)
C210 C211 C215 F8A 8.6(13)
C210 C211 C215 F9 150.0(8)
C210 C211 C215 F9A -113.3(13)
C211 C212 C213 C214 0.3(7)
C211 C212 C213 C216 -179.1(4)
C212 C211 C215 F7 -150.4(6)
C212 C211 C215 F7A -51.3(11)
C212 C211 C215 F8 91.7(8)
C212 C211 C215 F8A -172.4(13)
C212 C211 C215 F9 -31.0(9)
C212 C211 C215 F9A 65.7(13)
C212 C213 C214 C209 1.9(6)
C212 C213 C216 F10 -41.6(8)
C212 C213 C216 F10A -121.4(10)
C212 C213 C216 F11 82.2(8)
C212 C213 C216 F11A 4.6(11)
C212 C213 C216 F12 -155.0(7)
C212 C213 C216 F12A 118.2(9)
C214 C209 C210 C211 1.4(5)
C214 C209 B200 C201 97.9(4)
C214 C209 B200 C217 -136.0(3)
C214 C209 B200 C225 -21.6(5)
C214 C213 C216 F10 139.0(7)
C214 C213 C216 F10A 59.2(11)
C214 C213 C216 F11 -97.2(8)
C214 C213 C216 F11A -174.8(10)
C214 C213 C216 F12 25.7(8)
C214 C213 C216 F12A -61.1(10)
C215 C211 C212 C213 179.6(4)
C216 C213 C214 C209 -178.8(4)
C217 C218 C219 C220 3.0(5)
C217 C218 C219 C223 -178.8(3)
C218 C217 C222 C221 0.4(5)
C218 C217 B200 C201 -38.8(4)
C218 C217 B200 C209 -159.3(3)
C218 C217 B200 C225 82.0(4)
C218 C219 C220 C221 -0.3(5)
C218 C219 C223 F13 136.5(8)
C218 C219 C223 F13A -124.5(7)
C218 C219 C223 F14 -101.1(11)
C218 C219 C223 F14A -8.3(10)
C218 C219 C223 F15 21.5(11)
C218 C219 C223 F15A 117.2(9)
C219 C220 C221 C222 -2.2(5)
C219 C220 C221 C224 176.3(3)
C220 C219 C223 F13 -45.3(9)
C220 C219 C223 F13A 53.7(8)
C220 C219 C223 F14 77.1(12)
C220 C219 C223 F14A 169.9(11)
C220 C219 C223 F15 -160.3(11)
C220 C219 C223 F15A -64.6(10)
C220 C221 C222 C217 2.2(5)
C220 C221 C224 F16 -23.9(7)
C220 C221 C224 F16A -116.4(13)
C220 C221 C224 F17 95.1(9)
C220 C221 C224 F17A 1.2(14)
C220 C221 C224 F18 -145.0(8)
C220 C221 C224 F18A 124.4(13)
C222 C217 C218 C219 -2.9(5)
C222 C217 B200 C201 150.8(3)
C222 C217 B200 C209 30.4(4)
C222 C217 B200 C225 -88.4(4)
C222 C221 C224 F16 154.6(6)
C222 C221 C224 F16A 62.0(13)
C222 C221 C224 F17 -86.4(9)
C222 C221 C224 F17A 179.7(14)
C222 C221 C224 F18 33.5(8)
C222 C221 C224 F18A -57.1(13)
C223 C219 C220 C221 -178.5(3)
C224 C221 C222 C217 -176.3(3)
C225 C226 C227 C228 0.5(6)
C225 C226 C227 C231 -177.5(4)
C226 C225 C230 C229 -2.4(5)
C226 C225 B200 C201 21.8(5)
C226 C225 B200 C209 138.4(3)
C226 C225 B200 C217 -102.4(4)
C226 C227 C228 C229 -1.2(6)
C226 C227 C231 F19 -161.9(4)
C226 C227 C231 F20 -38.0(6)
C226 C227 C231 F21 79.9(5)
C227 C228 C229 C230 0.0(6)
C227 C228 C229 C232 179.7(4)
C228 C227 C231 F19 20.0(7)
C228 C227 C231 F20 143.9(5)
C228 C227 C231 F21 -98.2(5)
C228 C229 C230 C225 1.8(6)
C228 C229 C232 F22 8.8(7)
C228 C229 C232 F23 130.3(5)
C228 C229 C232 F24 -112.6(5)
C230 C225 C226 C227 1.2(5)
C230 C225 B200 C201 -162.3(3)
C230 C225 B200 C209 -45.7(4)
C230 C225 B200 C217 73.4(4)
C230 C229 C232 F22 -171.5(4)
C230 C229 C232 F23 -50.0(6)
C230 C229 C232 F24 67.1(5)
C231 C227 C228 C229 176.9(4)
C232 C229 C230 C225 -177.9(4)
B200 C201 C202 C203 -179.8(3)
B200 C201 C206 C205 177.9(3)
B200 C209 C210 C211 177.9(3)
B200 C209 C214 C213 -179.1(4)
B200 C217 C218 C219 -173.9(3)
B200 C217 C222 C221 171.4(3)
B200 C225 C226 C227 177.2(3)
B200 C225 C230 C229 -178.6(3)

loop_
_platon_squeeze_void_nr
_platon_squeeze_void_average_x
_platon_squeeze_void_average_y
_platon_squeeze_void_average_z
_platon_squeeze_void_volume
_platon_squeeze_void_count_electrons
_platon_squeeze_void_content
1 -0.004 0.250 0.495 490 79 ' '
2 0.004 0.750 -0.028 490 79 ' '
